data_4024289
loop_
_publ_author_name
'Yan Huang'
'Qiong Li'
'Tian-Liang Liu'
'Peng-Fei Xu'

_publ_contact_author_email huangyan03@lzu.cn
_publ_contact_author_name 'Pengfei Xu'
_publ_section_title
;
Diastereoselective Synthesis of \b-Substituted-\a,\g-Diaminobutyric Acids
and Pyrrolidines Containing Multichiral Centers
;
_journal_name_full 'Journal of Organic Chemistry'
_journal_page_first 1252
_journal_page_last 1258
_journal_paper_doi 10.1021/jo8023076
_journal_volume 74
_journal_year 2009
_chemical_absolute_configuration rm
_chemical_formula_sum 'C21 H26 N2 O4'
_chemical_formula_weight 370.44
_chemical_name_systematic
; 
 ? 
;
_space_group_IT_number 19
_symmetry_cell_setting orthorhombic
_symmetry_space_group_name_Hall 'P 2ac 2ab'
_symmetry_space_group_name_H-M 'P 21 21 21'
_atom_sites_solution_hydrogens geom
_atom_sites_solution_primary direct
_atom_sites_solution_secondary difmap
_audit_creation_method SHELXL-97
_cell_angle_alpha 90.00
_cell_angle_beta 90.00
_cell_angle_gamma 90.00
_cell_formula_units_Z 4
_cell_length_a 7.2892(11)
_cell_length_b 12.2674(19)
_cell_length_c 22.715(4)
_cell_measurement_reflns_used 3138
_cell_measurement_temperature 294(2)
_cell_measurement_theta_max 22.14
_cell_measurement_theta_min 2.44
_cell_volume 2031.1(5)
_computing_cell_refinement 'Bruker SMART'
_computing_data_collection 'Bruker SMART'
_computing_data_reduction 'Bruker SAINT'
_computing_molecular_graphics 'Bruker SHELXTL'
_computing_publication_material 'Bruker SHELXTL'
_computing_structure_refinement 'SHELXL-97 (Sheldrick, 1997)'
_computing_structure_solution 'SHELXS-97 (Sheldrick, 1990)'
_diffrn_ambient_temperature 294(2)
_diffrn_measured_fraction_theta_full 0.998
_diffrn_measured_fraction_theta_max 0.998
_diffrn_measurement_device_type 'CCD area detector'
_diffrn_measurement_method 'phi and omega scans'
_diffrn_radiation_monochromator graphite
_diffrn_radiation_source 'fine-focus sealed tube'
_diffrn_radiation_type MoK\a
_diffrn_radiation_wavelength 0.71073
_diffrn_reflns_av_R_equivalents 0.0368
_diffrn_reflns_av_sigmaI/netI 0.0283
_diffrn_reflns_limit_h_max 4
_diffrn_reflns_limit_h_min -9
_diffrn_reflns_limit_k_max 15
_diffrn_reflns_limit_k_min -15
_diffrn_reflns_limit_l_max 28
_diffrn_reflns_limit_l_min -28
_diffrn_reflns_number 11479
_diffrn_reflns_theta_full 26.45
_diffrn_reflns_theta_max 26.45
_diffrn_reflns_theta_min 1.89
_exptl_absorpt_coefficient_mu 0.084
_exptl_absorpt_correction_T_max 0.988
_exptl_absorpt_correction_T_min 0.984
_exptl_absorpt_correction_type multi-scan
_exptl_absorpt_process_details SADABS
_exptl_crystal_colour colourless
_exptl_crystal_density_diffrn 1.211
_exptl_crystal_density_meas ?
_exptl_crystal_density_method 'not measured'
_exptl_crystal_description block
_exptl_crystal_F_000 792
_exptl_crystal_size_max 0.22
_exptl_crystal_size_mid 0.16
_exptl_crystal_size_min 0.14
_refine_diff_density_max 0.108
_refine_diff_density_min -0.141
_refine_diff_density_rms 0.030
_refine_ls_abs_structure_details 'Flack H D (1983), Acta Cryst. A39, 876-881'
_refine_ls_abs_structure_Flack 0(10)
_refine_ls_extinction_method none
_refine_ls_goodness_of_fit_ref 1.044
_refine_ls_hydrogen_treatment constr
_refine_ls_matrix_type full
_refine_ls_number_parameters 248
_refine_ls_number_reflns 2399
_refine_ls_number_restraints 0
_refine_ls_restrained_S_all 1.044
_refine_ls_R_factor_all 0.0714
_refine_ls_R_factor_gt 0.0388
_refine_ls_shift/su_max 0.003
_refine_ls_shift/su_mean 0.000
_refine_ls_structure_factor_coef Fsqd
_refine_ls_weighting_details 'calc w=1/[\s^2^(Fo^2^)+(0.0429P)^2^+0.2813P] where P=(Fo^2^+2Fc^2^)/3'
_refine_ls_weighting_scheme calc
_refine_ls_wR_factor_gt 0.0855
_refine_ls_wR_factor_ref 0.1014
_reflns_number_gt 1650
_reflns_number_total 2399
_reflns_threshold_expression >2sigma(I)
_cod_data_source_file jo8023076_si_004.cif
_cod_data_source_block 050822a
_cod_depositor_comments
;
The following automatic conversions were performed:
'_symmetry_cell_setting' value 'Orthorhombic' changed to 'orthorhombic'
according to '/home/saulius/struct/CIF-dictionaries/cif_core.dic'
dictionary named 'cif_core.dic' version 2.4.1 from
2010-06-29.

'_exptl_absorpt_correction_type' value 'MULTI-SCAN' changed
to 'multi-scan' according to
'/home/saulius/struct/CIF-dictionaries/cif_core.dic' dictionary named
'cif_core.dic' version 2.4.1 from 2010-06-29.

Automatic conversion script
Id: cif_fix_enum 1527 2010-12-29 10:47:43Z saulius 

The following automatic conversions were performed:

'_exptl_crystal_density_meas' value 'NONE' was changed to '?' - the
value is perceived as not measured.

Automatic conversion script
Id: cif_fix_values 3008 2015-01-20 13:52:24Z robertas 
;
_cod_original_sg_symbol_H-M P2(1)2(1)2(1)
_cod_database_code 4024289

loop_
_symmetry_equiv_pos_as_xyz
'x, y, z'
'-x+1/2, -y, z+1/2'
'-x, y+1/2, -z+1/2'
'x+1/2, -y+1/2, -z'

loop_
_atom_site_label
_atom_site_type_symbol
_atom_site_fract_x
_atom_site_fract_y
_atom_site_fract_z
_atom_site_U_iso_or_equiv
_atom_site_adp_type
_atom_site_occupancy
_atom_site_symmetry_multiplicity
_atom_site_calc_flag
_atom_site_refinement_flags
_atom_site_disorder_assembly
_atom_site_disorder_group
O1 O -0.0426(2) 0.14256(16) 0.85198(7) 0.0553(5) Uani 1 1 d . . .
O2 O -0.2125(3) 0.2005(2) 0.92566(9) 0.0811(7) Uani 1 1 d . . .
O3 O -0.1677(5) -0.0139(3) 1.11327(14) 0.1275(12) Uani 1 1 d . . .
O4 O 0.1227(6) -0.0107(4) 1.10466(13) 0.1520(16) Uani 1 1 d . . .
N1 N 0.2802(3) 0.18227(17) 0.91925(9) 0.0477(5) Uani 1 1 d . . .
N2 N -0.0285(6) 0.0145(3) 1.08875(12) 0.0829(9) Uani 1 1 d . . .
C1 C 0.2855(4) 0.1406(2) 0.86800(11) 0.0448(6) Uani 1 1 d . . .
C2 C 0.4366(4) 0.1521(2) 0.82346(12) 0.0566(7) Uani 1 1 d . . .
H2 H 0.5401 0.1980 0.8354 0.068 Uiso 1 1 calc R . .
C3 C 0.4868(4) 0.0369(3) 0.80237(14) 0.0706(9) Uani 1 1 d . . .
H3A H 0.5980 0.0380 0.7789 0.085 Uiso 1 1 calc R . .
H3B H 0.5042 -0.0119 0.8355 0.085 Uiso 1 1 calc R . .
C4 C 0.3216(4) 0.0020(2) 0.76519(13) 0.0641(8) Uani 1 1 d . . .
H4A H 0.2689 -0.0651 0.7801 0.077 Uiso 1 1 calc R . .
H4B H 0.3567 -0.0086 0.7244 0.077 Uiso 1 1 calc R . .
C5 C 0.1852(4) 0.0970(2) 0.77118(11) 0.0492(7) Uani 1 1 d . . .
C6 C 0.1277(3) 0.0881(2) 0.83665(10) 0.0439(6) Uani 1 1 d . . .
H6 H 0.1202 0.0111 0.8479 0.053 Uiso 1 1 calc R . .
C7 C 0.3199(4) 0.1964(2) 0.77123(12) 0.0554(7) Uani 1 1 d . . .
C8 C 0.4309(5) 0.2090(3) 0.71447(13) 0.0818(10) Uani 1 1 d . . .
H8A H 0.3503 0.2286 0.6828 0.123 Uiso 1 1 calc R . .
H8B H 0.4907 0.1413 0.7054 0.123 Uiso 1 1 calc R . .
H8C H 0.5215 0.2650 0.7196 0.123 Uiso 1 1 calc R . .
C9 C 0.2262(5) 0.3062(2) 0.78383(14) 0.0750(10) Uani 1 1 d . . .
H9A H 0.1518 0.2999 0.8185 0.112 Uiso 1 1 calc R . .
H9B H 0.1504 0.3261 0.7510 0.112 Uiso 1 1 calc R . .
H9C H 0.3180 0.3613 0.7898 0.112 Uiso 1 1 calc R . .
C10 C 0.0291(5) 0.0969(3) 0.72748(11) 0.0726(9) Uani 1 1 d . . .
H10A H 0.0777 0.0969 0.6882 0.109 Uiso 1 1 calc R . .
H10B H -0.0449 0.1608 0.7332 0.109 Uiso 1 1 calc R . .
H10C H -0.0446 0.0330 0.7332 0.109 Uiso 1 1 calc R . .
C11 C -0.0640(4) 0.1711(2) 0.90893(12) 0.0519(7) Uani 1 1 d . . .
C12 C 0.1031(4) 0.1733(2) 0.94901(11) 0.0451(6) Uani 1 1 d . . .
H12 H 0.0911 0.2403 0.9722 0.054 Uiso 1 1 calc R . .
C13 C 0.1095(4) 0.07931(19) 0.99482(10) 0.0446(6) Uani 1 1 d . . .
H13 H 0.2215 0.0901 1.0180 0.054 Uiso 1 1 calc R . .
C14 C -0.0500(4) 0.0895(2) 1.03742(11) 0.0630(8) Uani 1 1 d . . .
H14A H -0.0577 0.1640 1.0514 0.076 Uiso 1 1 calc R . .
H14B H -0.1634 0.0726 1.0170 0.076 Uiso 1 1 calc R . .
C15 C 0.1247(4) -0.03358(19) 0.96693(10) 0.0444(6) Uani 1 1 d . . .
C16 C -0.0295(4) -0.0815(2) 0.94277(11) 0.0582(7) Uani 1 1 d . . .
H16 H -0.1420 -0.0461 0.9456 0.070 Uiso 1 1 calc R . .
C17 C -0.0197(6) -0.1815(3) 0.91436(15) 0.0838(11) Uani 1 1 d . . .
H17 H -0.1244 -0.2131 0.8984 0.101 Uiso 1 1 calc R . .
C18 C 0.1451(8) -0.2327(3) 0.91026(18) 0.0978(14) Uani 1 1 d . . .
H18 H 0.1537 -0.2989 0.8905 0.117 Uiso 1 1 calc R . .
C19 C 0.2969(6) -0.1879(3) 0.93466(17) 0.0881(12) Uani 1 1 d . . .
H19 H 0.4077 -0.2252 0.9320 0.106 Uiso 1 1 calc R . .
C20 C 0.2925(4) -0.0873(2) 0.96374(13) 0.0632(8) Uani 1 1 d . . .
C21 C 0.4650(4) -0.0427(3) 0.99104(18) 0.0955(12) Uani 1 1 d . . .
H21A H 0.4971 0.0247 0.9722 0.143 Uiso 1 1 calc R . .
H21B H 0.5630 -0.0942 0.9860 0.143 Uiso 1 1 calc R . .
H21C H 0.4451 -0.0303 1.0323 0.143 Uiso 1 1 calc R . .

loop_
_atom_site_aniso_label
_atom_site_aniso_U_11
_atom_site_aniso_U_22
_atom_site_aniso_U_33
_atom_site_aniso_U_23
_atom_site_aniso_U_13
_atom_site_aniso_U_12
O1 0.0453(10) 0.0763(12) 0.0444(10) -0.0059(9) -0.0040(9) 0.0074(10)
O2 0.0537(13) 0.123(2) 0.0668(13) -0.0109(14) 0.0005(11) 0.0321(14)
O3 0.157(3) 0.121(2) 0.104(2) 0.0163(19) 0.047(2) -0.035(2)
O4 0.141(3) 0.231(4) 0.084(2) 0.073(2) -0.002(2) 0.020(3)
N1 0.0480(13) 0.0485(12) 0.0467(12) -0.0056(11) -0.0011(11) -0.0028(11)
N2 0.114(3) 0.086(2) 0.0483(15) 0.0021(15) 0.014(2) -0.003(2)
C1 0.0450(14) 0.0400(13) 0.0493(15) -0.0011(12) -0.0034(13) 0.0002(12)
C2 0.0517(17) 0.0618(17) 0.0563(15) -0.0067(14) 0.0055(14) -0.0126(14)
C3 0.062(2) 0.082(2) 0.0679(18) -0.0097(16) 0.0131(17) 0.0152(18)
C4 0.083(2) 0.0511(16) 0.0584(17) -0.0099(14) 0.0165(17) -0.0007(17)
C5 0.0603(17) 0.0461(14) 0.0411(13) -0.0052(12) 0.0008(13) -0.0050(14)
C6 0.0464(14) 0.0430(13) 0.0423(13) -0.0009(11) 0.0004(12) 0.0009(13)
C7 0.0680(19) 0.0499(15) 0.0484(15) 0.0006(13) 0.0098(14) -0.0080(15)
C8 0.106(3) 0.079(2) 0.0605(18) 0.0020(16) 0.0200(19) -0.024(2)
C9 0.105(3) 0.0499(16) 0.070(2) 0.0057(15) 0.006(2) -0.0050(18)
C10 0.084(2) 0.086(2) 0.0475(15) -0.0014(15) -0.0068(17) -0.010(2)
C11 0.0467(17) 0.0602(17) 0.0489(15) -0.0022(13) -0.0015(13) 0.0116(14)
C12 0.0499(15) 0.0434(13) 0.0419(13) -0.0083(11) 0.0019(12) 0.0002(13)
C13 0.0455(14) 0.0483(14) 0.0401(13) -0.0055(11) -0.0027(12) 0.0010(13)
C14 0.080(2) 0.0620(17) 0.0471(14) -0.0090(14) 0.0123(16) 0.0048(17)
C15 0.0507(15) 0.0436(13) 0.0388(13) -0.0013(11) 0.0038(13) 0.0006(13)
C16 0.0623(18) 0.0585(17) 0.0538(15) -0.0055(14) 0.0017(15) -0.0106(16)
C17 0.115(3) 0.065(2) 0.071(2) -0.0135(18) -0.001(2) -0.030(2)
C18 0.153(4) 0.057(2) 0.084(3) -0.0125(19) 0.021(3) 0.006(3)
C19 0.107(3) 0.064(2) 0.093(3) 0.008(2) 0.028(3) 0.036(2)
C20 0.064(2) 0.0558(17) 0.0696(19) 0.0125(16) 0.0137(16) 0.0185(17)
C21 0.052(2) 0.104(3) 0.130(3) 0.027(2) -0.011(2) 0.017(2)

loop_
_atom_type_symbol
_atom_type_description
_atom_type_scat_dispersion_real
_atom_type_scat_dispersion_imag
_atom_type_scat_source
C C 0.0033 0.0000 'International Tables Vol C Tables 4.2.6.8 and 6.1.1.4'
H H 0.0000 0.0000 'International Tables Vol C Tables 4.2.6.8 and 6.1.1.4'
N N 0.0061 0.0000 'International Tables Vol C Tables 4.2.6.8 and 6.1.1.4'
O O 0.0106 0.0000 'International Tables Vol C Tables 4.2.6.8 and 6.1.1.4'

loop_
_geom_angle_atom_site_label_1
_geom_angle_atom_site_label_2
_geom_angle_atom_site_label_3
_geom_angle
_geom_angle_site_symmetry_1
_geom_angle_site_symmetry_3
_geom_angle_publ_flag
C11 O1 C6 116.61(19) . . ?
C1 N1 C12 114.8(2) . . ?
O4 N2 O3 123.9(4) . . ?
O4 N2 C14 119.4(3) . . ?
O3 N2 C14 116.7(4) . . ?
N1 C1 C6 125.8(2) . . ?
N1 C1 C2 126.9(2) . . ?
C6 C1 C2 106.4(2) . . ?
C1 C2 C3 107.3(2) . . ?
C1 C2 C7 98.4(2) . . ?
C3 C2 C7 102.3(2) . . ?
C1 C2 H2 115.6 . . ?
C3 C2 H2 115.6 . . ?
C7 C2 H2 115.6 . . ?
C4 C3 C2 104.0(2) . . ?
C4 C3 H3A 111.0 . . ?
C2 C3 H3A 111.0 . . ?
C4 C3 H3B 111.0 . . ?
C2 C3 H3B 111.0 . . ?
H3A C3 H3B 109.0 . . ?
C3 C4 C5 104.3(2) . . ?
C3 C4 H4A 110.9 . . ?
C5 C4 H4A 110.9 . . ?
C3 C4 H4B 110.9 . . ?
C5 C4 H4B 110.9 . . ?
H4A C4 H4B 108.9 . . ?
C10 C5 C4 115.4(2) . . ?
C10 C5 C6 115.3(2) . . ?
C4 C5 C6 101.9(2) . . ?
C10 C5 C7 118.3(2) . . ?
C4 C5 C7 100.6(2) . . ?
C6 C5 C7 103.0(2) . . ?
O1 C6 C1 110.13(19) . . ?
O1 C6 C5 115.4(2) . . ?
C1 C6 C5 102.6(2) . . ?
O1 C6 H6 109.5 . . ?
C1 C6 H6 109.5 . . ?
C5 C6 H6 109.5 . . ?
C8 C7 C9 107.6(2) . . ?
C8 C7 C2 112.9(3) . . ?
C9 C7 C2 114.0(2) . . ?
C8 C7 C5 114.2(2) . . ?
C9 C7 C5 113.8(2) . . ?
C2 C7 C5 94.1(2) . . ?
C7 C8 H8A 109.5 . . ?
C7 C8 H8B 109.5 . . ?
H8A C8 H8B 109.5 . . ?
C7 C8 H8C 109.5 . . ?
H8A C8 H8C 109.5 . . ?
H8B C8 H8C 109.5 . . ?
C7 C9 H9A 109.5 . . ?
C7 C9 H9B 109.5 . . ?
H9A C9 H9B 109.5 . . ?
C7 C9 H9C 109.5 . . ?
H9A C9 H9C 109.5 . . ?
H9B C9 H9C 109.5 . . ?
C5 C10 H10A 109.5 . . ?
C5 C10 H10B 109.5 . . ?
H10A C10 H10B 109.5 . . ?
C5 C10 H10C 109.5 . . ?
H10A C10 H10C 109.5 . . ?
H10B C10 H10C 109.5 . . ?
O2 C11 O1 119.0(2) . . ?
O2 C11 C12 121.8(2) . . ?
O1 C11 C12 119.1(2) . . ?
N1 C12 C11 115.58(19) . . ?
N1 C12 C13 109.8(2) . . ?
C11 C12 C13 114.3(2) . . ?
N1 C12 H12 105.4 . . ?
C11 C12 H12 105.4 . . ?
C13 C12 H12 105.4 . . ?
C14 C13 C15 113.2(2) . . ?
C14 C13 C12 110.1(2) . . ?
C15 C13 C12 113.41(19) . . ?
C14 C13 H13 106.5 . . ?
C15 C13 H13 106.5 . . ?
C12 C13 H13 106.5 . . ?
N2 C14 C13 111.5(3) . . ?
N2 C14 H14A 109.3 . . ?
C13 C14 H14A 109.3 . . ?
N2 C14 H14B 109.3 . . ?
C13 C14 H14B 109.3 . . ?
H14A C14 H14B 108.0 . . ?
C16 C15 C20 119.5(2) . . ?
C16 C15 C13 119.4(2) . . ?
C20 C15 C13 121.0(3) . . ?
C15 C16 C17 121.2(3) . . ?
C15 C16 H16 119.4 . . ?
C17 C16 H16 119.4 . . ?
C18 C17 C16 119.1(4) . . ?
C18 C17 H17 120.5 . . ?
C16 C17 H17 120.5 . . ?
C19 C18 C17 120.5(3) . . ?
C19 C18 H18 119.8 . . ?
C17 C18 H18 119.8 . . ?
C18 C19 C20 122.1(4) . . ?
C18 C19 H19 118.9 . . ?
C20 C19 H19 118.9 . . ?
C15 C20 C19 117.5(3) . . ?
C15 C20 C21 122.7(3) . . ?
C19 C20 C21 119.7(3) . . ?
C20 C21 H21A 109.5 . . ?
C20 C21 H21B 109.5 . . ?
H21A C21 H21B 109.5 . . ?
C20 C21 H21C 109.5 . . ?
H21A C21 H21C 109.5 . . ?
H21B C21 H21C 109.5 . . ?

loop_
_geom_bond_atom_site_label_1
_geom_bond_atom_site_label_2
_geom_bond_distance
_geom_bond_site_symmetry_2
_geom_bond_publ_flag
O1 C11 1.349(3) . ?
O1 C6 1.452(3) . ?
O2 C11 1.203(3) . ?
O3 N2 1.209(4) . ?
O4 N2 1.200(4) . ?
N1 C1 1.272(3) . ?
N1 C12 1.461(3) . ?
N2 C14 1.493(4) . ?
C1 C6 1.499(3) . ?
C1 C2 1.502(4) . ?
C2 C3 1.537(4) . ?
C2 C7 1.557(4) . ?
C2 H2 0.9800 . ?
C3 C4 1.532(4) . ?
C3 H3A 0.9700 . ?
C3 H3B 0.9700 . ?
C4 C5 1.538(4) . ?
C4 H4A 0.9700 . ?
C4 H4B 0.9700 . ?
C5 C10 1.510(4) . ?
C5 C6 1.549(3) . ?
C5 C7 1.565(4) . ?
C6 H6 0.9800 . ?
C7 C8 1.530(4) . ?
C7 C9 1.538(4) . ?
C8 H8A 0.9600 . ?
C8 H8B 0.9600 . ?
C8 H8C 0.9600 . ?
C9 H9A 0.9600 . ?
C9 H9B 0.9600 . ?
C9 H9C 0.9600 . ?
C10 H10A 0.9600 . ?
C10 H10B 0.9600 . ?
C10 H10C 0.9600 . ?
C11 C12 1.521(4) . ?
C12 C13 1.554(3) . ?
C12 H12 0.9800 . ?
C13 C14 1.518(4) . ?
C13 C15 1.527(3) . ?
C13 H13 0.9800 . ?
C14 H14A 0.9700 . ?
C14 H14B 0.9700 . ?
C15 C16 1.383(4) . ?
C15 C20 1.391(4) . ?
C16 C17 1.388(4) . ?
C16 H16 0.9300 . ?
C17 C18 1.358(6) . ?
C17 H17 0.9300 . ?
C18 C19 1.354(6) . ?
C18 H18 0.9300 . ?
C19 C20 1.400(5) . ?
C19 H19 0.9300 . ?
C20 C21 1.505(4) . ?
C21 H21A 0.9600 . ?
C21 H21B 0.9600 . ?
C21 H21C 0.9600 . ?

loop_
_geom_torsion_atom_site_label_1
_geom_torsion_atom_site_label_2
_geom_torsion_atom_site_label_3
_geom_torsion_atom_site_label_4
_geom_torsion
_geom_torsion_site_symmetry_1
_geom_torsion_site_symmetry_2
_geom_torsion_site_symmetry_3
_geom_torsion_site_symmetry_4
_geom_torsion_publ_flag
C12 N1 C1 C6 1.8(4) . . . . ?
C12 N1 C1 C2 169.8(2) . . . . ?
N1 C1 C2 C3 129.3(3) . . . . ?
C6 C1 C2 C3 -60.9(3) . . . . ?
N1 C1 C2 C7 -125.0(3) . . . . ?
C6 C1 C2 C7 44.9(2) . . . . ?
C1 C2 C3 C4 70.9(3) . . . . ?
C7 C2 C3 C4 -32.1(3) . . . . ?
C2 C3 C4 C5 -3.4(3) . . . . ?
C3 C4 C5 C10 165.9(2) . . . . ?
C3 C4 C5 C6 -68.5(3) . . . . ?
C3 C4 C5 C7 37.4(3) . . . . ?
C11 O1 C6 C1 -41.1(3) . . . . ?
C11 O1 C6 C5 -156.6(2) . . . . ?
N1 C1 C6 O1 34.0(3) . . . . ?
C2 C1 C6 O1 -136.0(2) . . . . ?
N1 C1 C6 C5 157.4(3) . . . . ?
C2 C1 C6 C5 -12.6(3) . . . . ?
C10 C5 C6 O1 -35.0(3) . . . . ?
C4 C5 C6 O1 -160.7(2) . . . . ?
C7 C5 C6 O1 95.3(2) . . . . ?
C10 C5 C6 C1 -154.7(2) . . . . ?
C4 C5 C6 C1 79.6(2) . . . . ?
C7 C5 C6 C1 -24.4(2) . . . . ?
C1 C2 C7 C8 -175.1(2) . . . . ?
C3 C2 C7 C8 -65.2(3) . . . . ?
C1 C2 C7 C9 61.8(3) . . . . ?
C3 C2 C7 C9 171.7(2) . . . . ?
C1 C2 C7 C5 -56.6(2) . . . . ?
C3 C2 C7 C5 53.3(2) . . . . ?
C10 C5 C7 C8 -64.2(3) . . . . ?
C4 C5 C7 C8 62.4(3) . . . . ?
C6 C5 C7 C8 167.4(3) . . . . ?
C10 C5 C7 C9 60.0(3) . . . . ?
C4 C5 C7 C9 -173.4(2) . . . . ?
C6 C5 C7 C9 -68.5(3) . . . . ?
C10 C5 C7 C2 178.5(2) . . . . ?
C4 C5 C7 C2 -55.0(2) . . . . ?
C6 C5 C7 C2 50.0(2) . . . . ?
C6 O1 C11 O2 -168.4(3) . . . . ?
C6 O1 C11 C12 16.1(3) . . . . ?
C1 N1 C12 C11 -29.6(3) . . . . ?
C1 N1 C12 C13 101.6(2) . . . . ?
O2 C11 C12 N1 -154.4(3) . . . . ?
O1 C11 C12 N1 21.0(3) . . . . ?
O2 C11 C12 C13 76.7(3) . . . . ?
O1 C11 C12 C13 -108.0(3) . . . . ?
N1 C12 C13 C14 163.9(2) . . . . ?
C11 C12 C13 C14 -64.3(3) . . . . ?
N1 C12 C13 C15 -68.1(3) . . . . ?
C11 C12 C13 C15 63.8(3) . . . . ?
O4 N2 C14 C13 28.6(5) . . . . ?
O3 N2 C14 C13 -154.2(3) . . . . ?
C15 C13 C14 N2 63.1(3) . . . . ?
C12 C13 C14 N2 -168.8(2) . . . . ?
C14 C13 C15 C16 48.6(3) . . . . ?
C12 C13 C15 C16 -77.7(3) . . . . ?
C14 C13 C15 C20 -133.5(3) . . . . ?
C12 C13 C15 C20 100.1(3) . . . . ?
C20 C15 C16 C17 -1.2(4) . . . . ?
C13 C15 C16 C17 176.7(2) . . . . ?
C15 C16 C17 C18 -0.2(5) . . . . ?
C16 C17 C18 C19 1.5(6) . . . . ?
C17 C18 C19 C20 -1.4(6) . . . . ?
C16 C15 C20 C19 1.3(4) . . . . ?
C13 C15 C20 C19 -176.6(2) . . . . ?
C16 C15 C20 C21 -177.5(3) . . . . ?
C13 C15 C20 C21 4.7(4) . . . . ?
C18 C19 C20 C15 0.0(5) . . . . ?
C18 C19 C20 C21 178.8(4) . . . . ?
